data_4508175
loop_
_publ_author_name
'Koshima, Hideko'
'Matsuo, Risa'
'Matsudomi, Masafumi'
'Uemura, Yutaro'
'Shiro, Motoo'

_publ_section_title
;
 Light-Driven Bending Crystals of Salicylidenephenylethylamines in
 Enantiomeric and Racemate Forms
;
_journal_issue 10
_journal_name_full 'Crystal Growth &amp; Design'
_journal_page_first 4330
_journal_paper_doi 10.1021/cg400675r
_journal_volume 13
_journal_year 2013
_chemical_absolute_configuration unk
_chemical_formula_moiety 'C23 H31 N O'
_chemical_formula_sum 'C23 H31 N O'
_chemical_formula_weight 337.50
_space_group_IT_number 19
_symmetry_cell_setting orthorhombic
_symmetry_Int_Tables_number 19
_symmetry_space_group_name_Hall 'P 2ac 2ab'
_symmetry_space_group_name_H-M 'P 21 21 21'
_atom_sites_solution_hydrogens geom
_atom_sites_solution_primary direct
_atom_sites_solution_secondary difmap
_cell_angle_alpha 90.0000
_cell_angle_beta 90.0000
_cell_angle_gamma 90.0000
_cell_formula_units_Z 4
_cell_length_a 6.3202(12)
_cell_length_b 9.9001(18)
_cell_length_c 35.109(7)
_cell_measurement_reflns_used 15429
_cell_measurement_temperature 296
_cell_measurement_theta_max 68.18
_cell_measurement_theta_min 3.77
_cell_volume 2196.8(7)
_computing_cell_refinement 'PROCESS-AUTO (Rigaku, 1998)'
_computing_data_collection 'PROCESS-AUTO (Rigaku, 1998)'
_computing_data_reduction 'CrystalStructure (Rigaku, 2000-2010)'
_computing_molecular_graphics 'ORTEP (Johnson, 1976)'
_computing_publication_material 'CrystalStructure (Rigaku, 2000-2010)'
_computing_structure_refinement 'SHELXL97 (Sheldrick, 1997)'
_computing_structure_solution 'SHELXS97 (Sheldrick, 1997)'
_diffrn_ambient_temperature 296
_diffrn_detector_area_resol_mean 10.000
_diffrn_measured_fraction_theta_full 0.985
_diffrn_measured_fraction_theta_max 0.985
_diffrn_measurement_device_type 'Rigaku R-AXIS RAPID'
_diffrn_measurement_method \w
_diffrn_radiation_type 'Cu K\a'
_diffrn_radiation_wavelength 1.54187
_diffrn_reflns_av_R_equivalents 0.1499
_diffrn_reflns_limit_h_max 7
_diffrn_reflns_limit_h_min -7
_diffrn_reflns_limit_k_max 11
_diffrn_reflns_limit_k_min -11
_diffrn_reflns_limit_l_max 42
_diffrn_reflns_limit_l_min -41
_diffrn_reflns_number 22961
_diffrn_reflns_theta_full 68.25
_diffrn_reflns_theta_max 68.25
_diffrn_standards_number 0
_exptl_absorpt_coefficient_mu 0.468
_exptl_absorpt_correction_T_max 0.910
_exptl_absorpt_correction_T_min 0.158
_exptl_absorpt_correction_type multi-scan
_exptl_absorpt_process_details 'ABSCOR (Rigaku, 1995)'
_exptl_crystal_colour yellow
_exptl_crystal_density_diffrn 1.020
_exptl_crystal_density_method 'not measured'
_exptl_crystal_description block
_exptl_crystal_F_000 736.00
_exptl_crystal_size_max 0.756
_exptl_crystal_size_mid 0.298
_exptl_crystal_size_min 0.201
_refine_diff_density_max 0.190
_refine_diff_density_min -0.170
_refine_ls_extinction_method none
_refine_ls_goodness_of_fit_ref 1.019
_refine_ls_hydrogen_treatment constr
_refine_ls_number_parameters 217
_refine_ls_number_reflns 3963
_refine_ls_number_restraints 7
_refine_ls_R_factor_gt 0.0813
_refine_ls_shift/su_max 0.005
_refine_ls_structure_factor_coef Fsqd
_refine_ls_weighting_details 'w = 1/[\s^2^(Fo^2^)+(0.1065P)^2^+0.0000P] where P=(Fo^2^+2Fc^2^)/3'
_refine_ls_weighting_scheme calc
_refine_ls_wR_factor_ref 0.2538
_reflns_number_gt 1921
_reflns_number_total 3963
_reflns_threshold_expression F^2^>2.0\s(F^2^)
_cod_data_source_file cg400675r_si_007.cif
_cod_data_source_block 0622
_cod_database_code 4508175

loop_
_symmetry_equiv_pos_site_id
_symmetry_equiv_pos_as_xyz
1 +X,+Y,+Z
2 1/2+X,1/2-Y,-Z
3 -X,1/2+Y,1/2-Z
4 1/2-X,-Y,1/2+Z

loop_
_atom_site_label
_atom_site_type_symbol
_atom_site_fract_x
_atom_site_fract_y
_atom_site_fract_z
_atom_site_U_iso_or_equiv
_atom_site_adp_type
_atom_site_occupancy
_atom_site_symmetry_multiplicity
_atom_site_calc_flag
_atom_site_refinement_flags
_atom_site_disorder_assembly
_atom_site_disorder_group
O1 O 0.6528(6) 0.8551(3) 0.62579(9) 0.1152(10) Uani 1.0 4 d . . .
N1 N 0.4005(6) 0.8171(3) 0.56843(9) 0.1001(10) Uani 1.0 4 d . . .
C1 C 0.5150(7) 0.6377(4) 0.60947(11) 0.0973(12) Uani 1.0 4 d . . .
C2 C 0.6448(7) 0.7193(4) 0.63275(10) 0.0931(12) Uani 1.0 4 d . . .
C3 C 0.7590(7) 0.6638(5) 0.66254(10) 0.0989(12) Uani 1.0 4 d . . .
C4 C 0.7399(9) 0.5243(4) 0.66815(10) 0.1049(13) Uani 1.0 4 d . . .
C5 C 0.6118(8) 0.4404(4) 0.64626(11) 0.0998(12) Uani 1.0 4 d D . .
C6 C 0.5028(8) 0.4990(4) 0.61622(10) 0.1027(13) Uani 1.0 4 d . . .
C7 C 0.3956(7) 0.6927(5) 0.57685(11) 0.1031(13) Uani 1.0 4 d . . .
C8 C 0.2650(8) 0.8621(5) 0.53652(11) 0.1081(13) Uani 1.0 4 d . . .
C9 C 0.0701(10) 0.9270(6) 0.55175(15) 0.149(2) Uani 1.0 4 d . . .
C10 C 0.3888(7) 0.9557(4) 0.51033(12) 0.0964(12) Uani 1.0 4 d . . .
C11 C 0.3572(9) 0.9522(5) 0.47143(13) 0.1178(15) Uani 1.0 4 d . . .
C12 C 0.4570(10) 1.0413(6) 0.44813(13) 0.1285(17) Uani 1.0 4 d . . .
C13 C 0.5850(9) 1.1380(6) 0.46185(17) 0.1231(15) Uani 1.0 4 d . . .
C14 C 0.6218(8) 1.1448(5) 0.50042(15) 0.1209(15) Uani 1.0 4 d . . .
C15 C 0.5234(8) 1.0523(5) 0.52433(11) 0.1069(14) Uani 1.0 4 d . . .
C16 C 0.8963(11) 0.7509(5) 0.68894(14) 0.1343(19) Uani 1.0 4 d . . .
C17 C 1.0663(10) 0.8277(7) 0.66557(16) 0.160(2) Uani 1.0 4 d . . .
C18 C 0.7518(13) 0.8515(7) 0.70926(12) 0.174(3) Uani 1.0 4 d . . .
C19 C 1.0184(14) 0.6665(7) 0.71815(18) 0.223(4) Uani 1.0 4 d . . .
C20 C 0.5968(8) 0.2863(4) 0.65443(11) 0.109(3) Uiso 0.648(8) 4 d PGDU A 1
C21 C 0.4524(10) 0.2115(7) 0.62609(13) 0.127(3) Uiso 0.648(8) 4 d PGU A 1
C22 C 0.5121(11) 0.2667(8) 0.69515(11) 0.131(3) Uiso 0.648(8) 4 d PGU A 1
C23 C 0.8228(8) 0.2293(8) 0.65170(19) 0.150(4) Uiso 0.648(8) 4 d PGU A 1
C20A C 0.6129(18) 0.2847(7) 0.6538(3) 0.144(7) Uiso 0.352(8) 4 d PGDU A 2
C21A C 0.730(3) 0.2100(15) 0.6217(3) 0.143(6) Uiso 0.352(8) 4 d PGU A 2
C22A C 0.3788(17) 0.2417(16) 0.6541(4) 0.170(7) Uiso 0.352(8) 4 d PGU A 2
C23A C 0.715(3) 0.2493(15) 0.6924(3) 0.136(6) Uiso 0.352(8) 4 d PGU A 2
H1O H 0.5619 0.8753 0.6101 0.1796 Uiso 1.0 4 calc R . .
H4 H 0.8177 0.4853 0.6877 0.1258 Uiso 1.0 4 calc R . .
H6 H 0.4204 0.4451 0.6004 0.1232 Uiso 1.0 4 calc R . .
H7 H 0.3145 0.6344 0.5621 0.1237 Uiso 1.0 4 calc R . .
H8 H 0.2229 0.7823 0.5218 0.1297 Uiso 1.0 4 calc R . .
H9A H 0.1075 1.0084 0.5650 0.1789 Uiso 1.0 4 calc R . .
H9B H 0.0008 0.8662 0.5690 0.1789 Uiso 1.0 4 calc R . .
H9C H -0.0235 0.9484 0.5311 0.1789 Uiso 1.0 4 calc R . .
H11 H 0.2665 0.8880 0.4611 0.1413 Uiso 1.0 4 calc R . .
H12 H 0.4361 1.0352 0.4220 0.1542 Uiso 1.0 4 calc R . .
H13 H 0.6482 1.1997 0.4454 0.1478 Uiso 1.0 4 calc R . .
H14 H 0.7113 1.2105 0.5104 0.1450 Uiso 1.0 4 calc R . .
H15 H 0.5494 1.0560 0.5504 0.1282 Uiso 1.0 4 calc R . .
H17A H 1.1543 0.8791 0.6825 0.1924 Uiso 1.0 4 calc R . .
H17B H 0.9981 0.8876 0.6479 0.1924 Uiso 1.0 4 calc R . .
H17C H 1.1517 0.7640 0.6519 0.1924 Uiso 1.0 4 calc R . .
H18A H 0.6483 0.8031 0.7239 0.2088 Uiso 1.0 4 calc R . .
H18B H 0.6815 0.9070 0.6907 0.2088 Uiso 1.0 4 calc R . .
H18C H 0.8347 0.9074 0.7259 0.2088 Uiso 1.0 4 calc R . .
H19A H 0.9205 0.6248 0.7354 0.2678 Uiso 1.0 4 calc R . .
H19B H 1.1131 0.7239 0.7321 0.2678 Uiso 1.0 4 calc R . .
H19C H 1.0981 0.5979 0.7052 0.2678 Uiso 1.0 4 calc R . .
H21A H 0.5053 0.2237 0.6007 0.1522 Uiso 0.648(8) 4 calc PR A 1
H21B H 0.3115 0.2472 0.6278 0.1522 Uiso 0.648(8) 4 calc PR A 1
H21C H 0.4505 0.1169 0.6321 0.1522 Uiso 0.648(8) 4 calc PR A 1
H22A H 0.3711 0.3022 0.6968 0.1570 Uiso 0.648(8) 4 calc PR A 1
H22B H 0.6020 0.3134 0.7128 0.1570 Uiso 0.648(8) 4 calc PR A 1
H22C H 0.5104 0.1721 0.7012 0.1570 Uiso 0.648(8) 4 calc PR A 1
H23A H 0.8755 0.2416 0.6263 0.1804 Uiso 0.648(8) 4 calc PR A 1
H23B H 0.8212 0.1348 0.6578 0.1804 Uiso 0.648(8) 4 calc PR A 1
H23C H 0.9128 0.2761 0.6694 0.1804 Uiso 0.648(8) 4 calc PR A 1
H21D H 0.7485 0.1169 0.6286 0.1712 Uiso 0.352(8) 4 calc PR A 2
H21E H 0.8658 0.2510 0.6177 0.1712 Uiso 0.352(8) 4 calc PR A 2
H21F H 0.6485 0.2154 0.5987 0.1712 Uiso 0.352(8) 4 calc PR A 2
H22D H 0.3693 0.1462 0.6586 0.2034 Uiso 0.352(8) 4 calc PR A 2
H22E H 0.3156 0.2629 0.6300 0.2034 Uiso 0.352(8) 4 calc PR A 2
H22F H 0.3055 0.2891 0.6740 0.2034 Uiso 0.352(8) 4 calc PR A 2
H23D H 0.7331 0.1533 0.6942 0.1632 Uiso 0.352(8) 4 calc PR A 2
H23E H 0.6248 0.2797 0.7127 0.1632 Uiso 0.352(8) 4 calc PR A 2
H23F H 0.8500 0.2929 0.6943 0.1632 Uiso 0.352(8) 4 calc PR A 2

loop_
_atom_site_aniso_label
_atom_site_aniso_U_11
_atom_site_aniso_U_22
_atom_site_aniso_U_33
_atom_site_aniso_U_12
_atom_site_aniso_U_13
_atom_site_aniso_U_23
O1 0.142(3) 0.0808(17) 0.123(2) 0.0021(19) -0.021(2) 0.0101(14)
N1 0.110(3) 0.083(2) 0.108(2) 0.005(2) -0.0096(19) 0.0165(16)
C1 0.106(3) 0.090(3) 0.097(3) 0.010(3) 0.000(3) 0.011(2)
C2 0.105(3) 0.079(3) 0.095(3) 0.007(3) -0.000(3) 0.0078(19)
C3 0.115(4) 0.094(3) 0.088(3) 0.006(3) -0.013(3) -0.002(2)
C4 0.137(4) 0.083(3) 0.095(3) 0.017(3) -0.013(3) 0.006(2)
C5 0.122(4) 0.081(3) 0.096(3) 0.011(3) -0.001(3) 0.006(2)
C6 0.120(4) 0.086(3) 0.102(3) 0.005(3) 0.001(3) 0.006(2)
C7 0.095(3) 0.104(3) 0.111(3) 0.012(3) -0.010(3) 0.014(3)
C8 0.099(3) 0.109(3) 0.117(3) -0.001(3) -0.010(3) 0.022(3)
C9 0.128(5) 0.157(5) 0.162(5) 0.019(4) 0.011(4) 0.050(4)
C10 0.093(3) 0.082(3) 0.115(3) 0.007(3) -0.011(3) 0.015(2)
C11 0.132(4) 0.119(4) 0.103(3) 0.006(4) -0.031(3) 0.013(3)
C12 0.151(5) 0.131(4) 0.103(3) 0.018(4) -0.005(3) 0.022(3)
C13 0.107(4) 0.117(4) 0.146(5) 0.010(4) 0.017(4) 0.027(4)
C14 0.121(4) 0.103(3) 0.139(4) -0.013(4) -0.000(4) 0.011(3)
C15 0.117(4) 0.095(3) 0.108(3) 0.003(3) -0.008(3) -0.001(3)
C16 0.179(6) 0.110(4) 0.114(4) -0.011(5) -0.038(4) 0.008(3)
C17 0.131(5) 0.167(5) 0.184(5) -0.018(5) -0.047(4) -0.000(4)
C18 0.263(9) 0.145(5) 0.114(4) -0.017(6) -0.011(5) -0.028(3)
C19 0.319(11) 0.155(5) 0.196(6) -0.018(7) -0.158(7) 0.023(4)

loop_
_atom_type_symbol
_atom_type_description
_atom_type_scat_dispersion_real
_atom_type_scat_dispersion_imag
_atom_type_scat_source
C C 0.0181 0.0091
;
International Tables for Crystallography
(1992, Vol. C, Tables 4.2.6.8 and 6.1.1.4)
;
H H 0.0000 0.0000
;
International Tables for Crystallography
(1992, Vol. C, Table 6.1.1.4)
;
O O 0.0492 0.0322
;
International Tables for Crystallography
(1992, Vol. C, Tables 4.2.6.8 and 6.1.1.4)
;
N N 0.0311 0.0180
;
International Tables for Crystallography
(1992, Vol. C, Tables 4.2.6.8 and 6.1.1.4)
;

loop_
_geom_angle_atom_site_label_1
_geom_angle_atom_site_label_2
_geom_angle_atom_site_label_3
_geom_angle
_geom_angle_publ_flag
C7 N1 C8 117.1(4) yes
C2 C1 C6 119.8(4) yes
C2 C1 C7 122.4(4) yes
C6 C1 C7 117.8(4) yes
O1 C2 C1 118.7(4) yes
O1 C2 C3 120.4(4) yes
C1 C2 C3 120.9(4) yes
C2 C3 C4 116.9(4) yes
C2 C3 C16 121.9(4) yes
C4 C3 C16 121.2(4) yes
C3 C4 C5 124.1(4) yes
C4 C5 C6 117.4(4) yes
C4 C5 C20 121.3(4) yes
C4 C5 C20A 119.5(5) yes
C6 C5 C20 121.3(4) yes
C6 C5 C20A 122.9(5) yes
C1 C6 C5 120.9(4) yes
N1 C7 C1 121.8(4) yes
N1 C8 C9 109.7(4) yes
N1 C8 C10 110.1(4) yes
C9 C8 C10 112.3(4) yes
C8 C10 C11 120.5(4) yes
C8 C10 C15 121.8(4) yes
C11 C10 C15 117.5(4) yes
C10 C11 C12 120.8(5) yes
C11 C12 C13 121.8(5) yes
C12 C13 C14 119.4(5) yes
C13 C14 C15 119.1(5) yes
C10 C15 C14 121.4(4) yes
C3 C16 C17 110.3(4) yes
C3 C16 C18 108.1(5) yes
C3 C16 C19 112.5(5) yes
C17 C16 C18 110.0(5) yes
C17 C16 C19 105.8(6) yes
C18 C16 C19 110.1(5) yes
C5 C20 C21 112.9(4) yes
C5 C20 C22 108.4(4) yes
C5 C20 C23 106.9(5) yes
C21 C20 C22 109.5 yes
C21 C20 C23 109.5 yes
C22 C20 C23 109.5 yes
C5 C20A C21A 110.5(8) yes
C5 C20A C22A 105.6(9) yes
C5 C20A C23A 112.1(8) yes
C21A C20A C22A 109.5 yes
C21A C20A C23A 109.5 yes
C22A C20A C23A 109.5 yes

loop_
_geom_bond_atom_site_label_1
_geom_bond_atom_site_label_2
_geom_bond_distance
_geom_bond_publ_flag
O1 C2 1.367(5) yes
N1 C7 1.267(6) yes
N1 C8 1.479(6) yes
C1 C2 1.412(6) yes
C1 C6 1.396(6) yes
C1 C7 1.476(6) yes
C2 C3 1.385(6) yes
C3 C4 1.400(6) yes
C3 C16 1.535(7) yes
C4 C5 1.391(6) yes
C5 C6 1.387(6) yes
C5 C20 1.556(6) yes
C5 C20A 1.565(8) yes
C8 C9 1.488(8) yes
C8 C10 1.522(6) yes
C10 C11 1.381(7) yes
C10 C15 1.371(6) yes
C11 C12 1.359(8) yes
C12 C13 1.342(9) yes
C13 C14 1.376(8) yes
C14 C15 1.389(7) yes
C16 C17 1.551(9) yes
C16 C18 1.528(9) yes
C16 C19 1.532(9) yes
C20 C21 1.540 yes
C20 C22 1.539 yes
C20 C23 1.539 yes
C20A C21A 1.539 yes
C20A C22A 1.540 yes
C20A C23A 1.539 yes
